data_7223072
loop_
_publ_author_name
'chen, zhao'
'yang, lan'
'Hu, Yuxuan'
'Wu, Di'
'Yin, Jun'
'Yu, Guang-Ao'
'Liu, Shenghua'

_publ_section_title
;
 Carbazole-Based Gold(I) Complexes with Alkyl Chains of Different Lengths:
 Tunable Solid-State Fluorescence, Aggregation-Induced Emission (AIE), and
 Reversible Mechanochromism Characteristics
;
_journal_name_full 'RSC Adv.'
_journal_paper_doi 10.1039/C5RA19378H
_journal_year 2015
_chemical_formula_sum 'C33 H28 Au F5 N2 O'
_chemical_formula_weight 760.54
_chemical_name_systematic
; 
 ? 
;
_space_group_IT_number 15
_symmetry_cell_setting monoclinic
_symmetry_space_group_name_Hall '-C 2yc'
_symmetry_space_group_name_H-M 'C 1 2/c 1'
_atom_sites_solution_hydrogens geom
_atom_sites_solution_primary direct
_atom_sites_solution_secondary difmap
_audit_creation_method SHELXL-97
_audit_update_record
;
2015-09-17 deposited with the CCDC.
2015-10-27 downloaded from the CCDC.
;
_cell_angle_alpha 90.00
_cell_angle_beta 101.562(2)
_cell_angle_gamma 90.00
_cell_formula_units_Z 8
_cell_length_a 19.127(3)
_cell_length_b 7.5247(11)
_cell_length_c 41.685(7)
_cell_measurement_reflns_used 9653
_cell_measurement_temperature 273(2)
_cell_measurement_theta_max 31.58
_cell_measurement_theta_min 2.17
_cell_volume 5877.8(16)
_computing_cell_refinement 'Bruker SAINT'
_computing_data_collection 'Bruker APEX2'
_computing_data_reduction 'Bruker SAINT'
_computing_molecular_graphics 'Bruker SHELXTL'
_computing_publication_material 'Bruker SHELXTL'
_computing_structure_refinement 'SHELXL-97 (Sheldrick, 1997)'
_computing_structure_solution 'SHELXS-97 (Sheldrick, 1990)'
_diffrn_ambient_temperature 273(2)
_diffrn_measured_fraction_theta_full 0.994
_diffrn_measured_fraction_theta_max 0.994
_diffrn_measurement_device_type 'Bruker APEX-II CCD'
_diffrn_measurement_method '\f and \w scans'
_diffrn_radiation_monochromator graphite
_diffrn_radiation_source 'fine-focus sealed tube'
_diffrn_radiation_type MoK\a
_diffrn_radiation_wavelength 0.71073
_diffrn_reflns_av_R_equivalents 0.0831
_diffrn_reflns_av_sigmaI/netI 0.0768
_diffrn_reflns_limit_h_max 22
_diffrn_reflns_limit_h_min -23
_diffrn_reflns_limit_k_max 9
_diffrn_reflns_limit_k_min -9
_diffrn_reflns_limit_l_max 51
_diffrn_reflns_limit_l_min -51
_diffrn_reflns_number 19498
_diffrn_reflns_theta_full 26.00
_diffrn_reflns_theta_max 26.00
_diffrn_reflns_theta_min 2.17
_diffrn_standards_number 0
_exptl_absorpt_coefficient_mu 5.067
_exptl_absorpt_correction_T_max 0.6313
_exptl_absorpt_correction_T_min 0.4306
_exptl_absorpt_correction_type none
_exptl_crystal_colour colorless
_exptl_crystal_density_diffrn 1.719
_exptl_crystal_density_method 'not measured'
_exptl_crystal_description block
_exptl_crystal_F_000 2976
_exptl_crystal_size_max 0.20
_exptl_crystal_size_mid 0.10
_exptl_crystal_size_min 0.10
_refine_diff_density_max 1.519
_refine_diff_density_min -2.178
_refine_diff_density_rms 0.178
_refine_ls_extinction_method none
_refine_ls_goodness_of_fit_ref 1.184
_refine_ls_hydrogen_treatment mixed
_refine_ls_matrix_type full
_refine_ls_number_parameters 379
_refine_ls_number_reflns 5747
_refine_ls_number_restraints 0
_refine_ls_restrained_S_all 1.184
_refine_ls_R_factor_all 0.1197
_refine_ls_R_factor_gt 0.0928
_refine_ls_shift/su_max 0.002
_refine_ls_shift/su_mean 0.000
_refine_ls_structure_factor_coef Fsqd
_refine_ls_weighting_details 'calc w=1/[\s^2^(Fo^2^)+(0.0576P)^2^+141.6109P] where P=(Fo^2^+2Fc^2^)/3'
_refine_ls_weighting_scheme calc
_refine_ls_wR_factor_gt 0.2082
_refine_ls_wR_factor_ref 0.2232
_reflns_number_gt 4361
_reflns_number_total 5747
_reflns_threshold_expression >2sigma(I)
_cod_data_source_file c5ra19378h2.cif
_cod_data_source_block added_by_encifer
_cod_depositor_comments
;
The following automatic conversions were performed:

'_symmetry_cell_setting' value 'Monoclinic' changed to 'monoclinic'
according to
/usr/data/users/saulius/crontab/automatic-downloads/rss-feeds/RSC/lib/dictionaries/cif_core.dic
dictionary named 'cif_core.dic' version 2.4.2 from 2011-04-26.

Automatic conversion script
Id: cif_fix_values 3271 2015-04-21 07:52:19Z andrius 
;
_cod_original_cell_volume 5877.8(15)
_cod_original_sg_symbol_H-M C2/c
_cod_database_code 7223072

loop_
_symmetry_equiv_pos_as_xyz
'x, y, z'
'-x, y, -z+1/2'
'x+1/2, y+1/2, z'
'-x+1/2, y+1/2, -z+1/2'
'-x, -y, -z'
'x, -y, z-1/2'
'-x+1/2, -y+1/2, -z'
'x+1/2, -y+1/2, z-1/2'

loop_
_atom_site_label
_atom_site_type_symbol
_atom_site_fract_x
_atom_site_fract_y
_atom_site_fract_z
_atom_site_U_iso_or_equiv
_atom_site_adp_type
_atom_site_occupancy
_atom_site_symmetry_multiplicity
_atom_site_calc_flag
_atom_site_refinement_flags
Au1 Au 1.22530(3) 1.03763(9) 1.003106(15) 0.0716(3) Uani 1 1 d .
O1 O 0.8480(4) 1.0135(12) 0.8554(2) 0.054(2) Uani 1 1 d .
C15 C 0.7294(6) 0.9694(19) 0.8261(3) 0.050(3) Uani 1 1 d .
H15A H 0.7479 0.8746 0.8144 0.060 Uiso 1 1 calc R
H15B H 0.7308 1.0787 0.8139 0.060 Uiso 1 1 calc R
N2 N 0.2909(5) 1.0212(15) 0.8179(3) 0.054(3) Uani 1 1 d .
C24 C 0.1747(6) 0.9392(15) 0.8061(3) 0.042(3) Uani 1 1 d .
N1 N 1.0748(6) 1.0771(18) 0.9589(3) 0.069(3) Uani 1 1 d .
C12 C 0.8898(7) 1.035(2) 0.9143(3) 0.058(3) Uani 1 1 d .
H12 H 0.8442 1.0242 0.9186 0.070 Uiso 1 1 calc R
C29 C 0.2328(6) 0.9964(14) 0.7930(3) 0.041(3) Uani 1 1 d .
C11 C 0.8996(6) 1.0335(18) 0.8824(3) 0.051(3) Uani 1 1 d .
C13 C 0.9471(7) 1.054(2) 0.9397(3) 0.060(3) Uani 1 1 d .
H13 H 0.9405 1.0544 0.9612 0.071 Uiso 1 1 calc R
C7 C 1.1286(7) 1.077(2) 0.9761(4) 0.073(4) Uani 1 1 d .
C21 C 0.3604(6) 1.0795(16) 0.8143(4) 0.057(3) Uani 1 1 d .
H21A H 0.3827 1.1438 0.8338 0.068 Uiso 1 1 calc R
H21B H 0.3554 1.1609 0.7959 0.068 Uiso 1 1 calc R
C23 C 0.1991(6) 0.9310(16) 0.8412(3) 0.045(3) Uani 1 1 d .
C14 C 0.7764(5) 0.9891(15) 0.8598(3) 0.041(3) Uani 1 1 d .
H14A H 0.7613 1.0908 0.8710 0.050 Uiso 1 1 calc R
H14B H 0.7732 0.8837 0.8728 0.050 Uiso 1 1 calc R
F2 F 1.4350(6) 1.0152(16) 1.1101(2) 0.103(4) Uani 1 1 d .
C22 C 0.2701(7) 0.9856(16) 0.8473(3) 0.051(3) Uani 1 1 d .
C16 C 0.6526(6) 0.9281(19) 0.8280(3) 0.053(3) Uani 1 1 d .
H16A H 0.6520 0.8246 0.8418 0.064 Uiso 1 1 calc R
H16B H 0.6334 1.0273 0.8383 0.064 Uiso 1 1 calc R
C9 C 1.0242(7) 1.073(2) 0.9020(4) 0.063(4) Uani 1 1 d .
H9 H 1.0699 1.0902 0.8981 0.076 Uiso 1 1 calc R
C26 C 0.1033(7) 0.9362(19) 0.7523(3) 0.061(4) Uani 1 1 d .
H26 H 0.0599 0.9167 0.7381 0.073 Uiso 1 1 calc R
C25 C 0.1083(6) 0.9078(16) 0.7850(3) 0.048(3) Uani 1 1 d .
H25 H 0.0691 0.8689 0.7931 0.057 Uiso 1 1 calc R
C19 C 0.4815(6) 0.9915(16) 0.8059(3) 0.048(3) Uani 1 1 d .
H19A H 0.5043 1.0470 0.8263 0.058 Uiso 1 1 calc R
H19B H 0.4765 1.0807 0.7888 0.058 Uiso 1 1 calc R
C28 C 0.2270(7) 1.0261(18) 0.7596(3) 0.053(3) Uani 1 1 d .
H28 H 0.2655 1.0661 0.7510 0.064 Uiso 1 1 calc R
F3 F 1.5313(5) 0.8789(16) 1.0779(2) 0.099(3) Uani 1 1 d .
C6 C 1.3766(7) 0.9143(19) 1.0140(3) 0.058(4) Uani 1 1 d .
C1 C 1.3264(7) 0.9852(18) 1.0285(3) 0.056(3) Uani 1 1 d .
C27 C 0.1609(8) 0.9931(19) 0.7396(3) 0.061(4) Uani 1 1 d .
H27 H 0.1553 1.0098 0.7171 0.073 Uiso 1 1 calc R
C17 C 0.6045(6) 0.8933(18) 0.7952(3) 0.048(3) Uani 1 1 d .
H17A H 0.6251 0.7993 0.7841 0.058 Uiso 1 1 calc R
H17B H 0.6022 0.9996 0.7818 0.058 Uiso 1 1 calc R
C20 C 0.4089(6) 0.9265(16) 0.8088(3) 0.051(3) Uani 1 1 d .
H20A H 0.4136 0.8437 0.8269 0.062 Uiso 1 1 calc R
H20B H 0.3874 0.8636 0.7889 0.062 Uiso 1 1 calc R
C30 C 0.3104(9) 0.992(2) 0.8792(4) 0.073(5) Uani 1 1 d .
H30 H 0.3584 1.0234 0.8833 0.087 Uiso 1 1 calc R
C18 C 0.5287(6) 0.8398(18) 0.7979(3) 0.055(3) Uani 1 1 d .
H18A H 0.5319 0.7498 0.8148 0.066 Uiso 1 1 calc R
H18B H 0.5055 0.7862 0.7774 0.066 Uiso 1 1 calc R
C2 C 1.3485(8) 1.023(2) 1.0605(3) 0.072(4) Uani 1 1 d .
C3 C 1.4162(8) 0.986(2) 1.0777(3) 0.064(4) Uani 1 1 d .
C10 C 0.9685(6) 1.051(2) 0.8763(3) 0.063(4) Uani 1 1 d .
H10 H 0.9762 1.0466 0.8550 0.076 Uiso 1 1 calc R
C8 C 1.0136(7) 1.0705(17) 0.9334(3) 0.054(3) Uani 1 1 d .
F1 F 1.3020(5) 1.0905(16) 1.0783(2) 0.097(3) Uani 1 1 d .
C4 C 1.4637(7) 0.915(2) 1.0620(3) 0.063(4) Uani 1 1 d .
C31 C 0.2761(11) 0.951(3) 0.9042(4) 0.089(6) Uani 1 1 d .
H31 H 0.3011 0.9591 0.9257 0.106 Uiso 1 1 calc R
C5 C 1.4467(8) 0.877(2) 1.0287(3) 0.065(4) Uani 1 1 d .
F4 F 1.4930(5) 0.8080(16) 1.0129(3) 0.101(3) Uani 1 1 d .
F5 F 1.3584(6) 0.8747(15) 0.98168(18) 0.105(4) Uani 1 1 d .
C33 C 0.1661(8) 0.8905(19) 0.8672(3) 0.060(3) Uani 1 1 d .
H33 H 0.1182 0.8585 0.8633 0.072 Uiso 1 1 calc R
C32 C 0.2051(10) 0.899(2) 0.8983(3) 0.078(5) Uani 1 1 d .
H32 H 0.1840 0.8682 0.9157 0.093 Uiso 1 1 calc R

loop_
_atom_site_aniso_label
_atom_site_aniso_U_11
_atom_site_aniso_U_22
_atom_site_aniso_U_33
_atom_site_aniso_U_23
_atom_site_aniso_U_13
_atom_site_aniso_U_12
Au1 0.0476(3) 0.0844(5) 0.0727(4) 0.0121(3) -0.0120(2) -0.0108(3)
O1 0.034(4) 0.075(7) 0.049(4) 0.002(4) 0.005(3) 0.003(4)
C15 0.041(6) 0.057(8) 0.051(6) -0.008(6) 0.009(5) 0.007(6)
N2 0.025(5) 0.064(7) 0.068(7) 0.000(5) -0.002(4) -0.006(5)
C24 0.030(5) 0.037(7) 0.056(6) -0.003(5) 0.002(5) -0.001(5)
N1 0.040(6) 0.085(10) 0.072(7) 0.002(6) -0.011(5) 0.003(6)
C12 0.042(7) 0.074(9) 0.057(7) -0.002(7) 0.007(5) 0.008(7)
C29 0.029(5) 0.034(7) 0.056(6) -0.004(5) 0.001(4) 0.005(4)
C11 0.035(6) 0.053(7) 0.061(7) 0.006(6) -0.001(5) 0.007(6)
C13 0.052(8) 0.070(9) 0.054(7) 0.007(7) 0.003(6) -0.001(7)
C7 0.042(8) 0.105(14) 0.072(9) -0.015(9) 0.015(7) 0.001(8)
C21 0.030(6) 0.036(7) 0.098(10) -0.002(6) 0.000(6) -0.007(5)
C23 0.044(6) 0.039(7) 0.052(6) 0.004(5) 0.008(5) 0.005(5)
C14 0.029(5) 0.035(7) 0.059(7) -0.006(5) 0.004(5) 0.004(4)
F2 0.114(8) 0.138(10) 0.044(4) -0.002(5) -0.013(4) -0.001(7)
C22 0.051(7) 0.036(7) 0.056(7) -0.009(5) -0.012(5) 0.007(5)
C16 0.038(6) 0.063(9) 0.058(7) -0.003(6) 0.007(5) 0.006(6)
C9 0.033(6) 0.080(11) 0.074(9) -0.002(8) 0.006(6) 0.002(6)
C26 0.045(7) 0.064(10) 0.064(8) -0.019(7) -0.013(6) 0.001(6)
C25 0.033(6) 0.040(7) 0.067(8) -0.010(5) 0.001(5) -0.001(5)
C19 0.038(6) 0.042(8) 0.061(7) -0.006(5) -0.002(5) -0.003(5)
C28 0.048(7) 0.057(8) 0.056(7) 0.000(6) 0.012(5) 0.004(6)
F3 0.055(5) 0.120(8) 0.099(7) 0.005(6) -0.037(5) 0.009(5)
C6 0.065(9) 0.064(9) 0.035(6) -0.001(5) -0.016(5) -0.009(7)
C1 0.046(7) 0.057(9) 0.058(7) -0.016(6) -0.005(6) 0.011(6)
C27 0.063(9) 0.065(10) 0.050(7) -0.004(6) 0.002(6) 0.013(7)
C17 0.032(6) 0.048(7) 0.062(7) -0.002(6) 0.003(5) 0.003(5)
C20 0.039(6) 0.043(8) 0.068(8) 0.003(6) 0.001(5) -0.008(5)
C30 0.077(10) 0.067(11) 0.058(8) -0.010(7) -0.026(7) 0.015(8)
C18 0.043(7) 0.052(8) 0.064(8) -0.009(6) -0.005(5) -0.001(6)
C2 0.055(8) 0.105(13) 0.053(7) 0.009(8) 0.008(6) 0.001(8)
C3 0.069(9) 0.079(11) 0.037(6) -0.002(6) -0.009(6) -0.015(8)
C10 0.034(6) 0.094(11) 0.060(7) 0.009(8) 0.006(5) 0.003(7)
C8 0.040(7) 0.049(8) 0.063(8) 0.005(6) -0.012(5) 0.003(5)
F1 0.088(7) 0.135(10) 0.073(6) 0.004(6) 0.026(5) 0.006(6)
C4 0.047(8) 0.070(10) 0.062(8) 0.015(7) -0.013(6) -0.008(7)
C31 0.107(14) 0.095(13) 0.049(8) -0.003(8) -0.021(9) 0.039(11)
C5 0.071(10) 0.064(9) 0.058(8) -0.007(7) 0.008(7) -0.011(8)
F4 0.092(7) 0.126(9) 0.082(6) -0.002(6) 0.009(5) 0.024(7)
F5 0.135(8) 0.115(8) 0.038(4) -0.009(5) -0.045(5) -0.009(7)
C33 0.064(9) 0.055(8) 0.064(8) 0.005(6) 0.022(7) 0.015(7)
C32 0.114(14) 0.078(11) 0.043(7) 0.001(7) 0.020(8) 0.034(10)

loop_
_atom_type_symbol
_atom_type_description
_atom_type_scat_dispersion_real
_atom_type_scat_dispersion_imag
_atom_type_scat_source
C C 0.0033 0.0016 'International Tables Vol C Tables 4.2.6.8 and 6.1.1.4'
H H 0.0000 0.0000 'International Tables Vol C Tables 4.2.6.8 and 6.1.1.4'
N N 0.0061 0.0033 'International Tables Vol C Tables 4.2.6.8 and 6.1.1.4'
O O 0.0106 0.0060 'International Tables Vol C Tables 4.2.6.8 and 6.1.1.4'
F F 0.0171 0.0103 'International Tables Vol C Tables 4.2.6.8 and 6.1.1.4'
Au Au -2.0133 8.8022 'International Tables Vol C Tables 4.2.6.8 and 6.1.1.4'

loop_
_geom_angle_atom_site_label_1
_geom_angle_atom_site_label_2
_geom_angle_atom_site_label_3
_geom_angle
_geom_angle_site_symmetry_3
C7 Au1 C1 176.0(6) .
C7 Au1 Au1 93.4(5) 7_777
C1 Au1 Au1 88.4(4) 7_777
C11 O1 C14 118.0(9) .
C14 C15 C16 111.8(10) .
C14 C15 H15A 109.2 .
C16 C15 H15A 109.2 .
C14 C15 H15B 109.2 .
C16 C15 H15B 109.2 .
H15A C15 H15B 107.9 .
C29 N2 C22 108.1(10) .
C29 N2 C21 126.1(11) .
C22 N2 C21 125.8(11) .
C29 C24 C25 119.4(11) .
C29 C24 C23 106.8(9) .
C25 C24 C23 133.8(11) .
C7 N1 C8 170.8(16) .
C13 C12 C11 120.3(13) .
C13 C12 H12 119.9 .
C11 C12 H12 119.9 .
N2 C29 C28 128.7(11) .
N2 C29 C24 109.4(10) .
C28 C29 C24 121.9(10) .
O1 C11 C12 126.0(11) .
O1 C11 C10 114.8(11) .
C12 C11 C10 119.2(11) .
C8 C13 C12 119.7(13) .
C8 C13 H13 120.1 .
C12 C13 H13 120.1 .
N1 C7 Au1 170.5(15) .
N2 C21 C20 112.9(10) .
N2 C21 H21A 109.0 .
C20 C21 H21A 109.0 .
N2 C21 H21B 109.0 .
C20 C21 H21B 109.0 .
H21A C21 H21B 107.8 .
C33 C23 C22 120.0(12) .
C33 C23 C24 133.8(12) .
C22 C23 C24 106.1(10) .
O1 C14 C15 107.5(10) .
O1 C14 H14A 110.2 .
C15 C14 H14A 110.2 .
O1 C14 H14B 110.2 .
C15 C14 H14B 110.2 .
H14A C14 H14B 108.5 .
C23 C22 N2 109.6(10) .
C23 C22 C30 121.2(14) .
N2 C22 C30 129.1(14) .
C17 C16 C15 114.1(11) .
C17 C16 H16A 108.7 .
C15 C16 H16A 108.7 .
C17 C16 H16B 108.7 .
C15 C16 H16B 108.7 .
H16A C16 H16B 107.6 .
C10 C9 C8 120.6(13) .
C10 C9 H9 119.7 .
C8 C9 H9 119.7 .
C25 C26 C27 121.9(11) .
C25 C26 H26 119.0 .
C27 C26 H26 119.0 .
C26 C25 C24 118.2(12) .
C26 C25 H25 120.9 .
C24 C25 H25 120.9 .
C20 C19 C18 111.7(10) .
C20 C19 H19A 109.3 .
C18 C19 H19A 109.3 .
C20 C19 H19B 109.3 .
C18 C19 H19B 109.3 .
H19A C19 H19B 107.9 .
C27 C28 C29 116.9(12) .
C27 C28 H28 121.6 .
C29 C28 H28 121.6 .
C1 C6 F5 118.0(12) .
C1 C6 C5 126.6(12) .
F5 C6 C5 115.4(14) .
C6 C1 C2 114.8(12) .
C6 C1 Au1 122.0(9) .
C2 C1 Au1 123.2(11) .
C26 C27 C28 121.7(12) .
C26 C27 H27 119.2 .
C28 C27 H27 119.2 .
C16 C17 C18 113.1(11) .
C16 C17 H17A 109.0 .
C18 C17 H17A 109.0 .
C16 C17 H17B 109.0 .
C18 C17 H17B 109.0 .
H17A C17 H17B 107.8 .
C19 C20 C21 111.5(10) .
C19 C20 H20A 109.3 .
C21 C20 H20A 109.3 .
C19 C20 H20B 109.3 .
C21 C20 H20B 109.3 .
H20A C20 H20B 108.0 .
C31 C30 C22 117.1(16) .
C31 C30 H30 121.4 .
C22 C30 H30 121.4 .
C17 C18 C19 115.4(11) .
C17 C18 H18A 108.4 .
C19 C18 H18A 108.4 .
C17 C18 H18B 108.4 .
C19 C18 H18B 108.4 .
H18A C18 H18B 107.5 .
C1 C2 F1 120.5(13) .
C1 C2 C3 123.2(14) .
F1 C2 C3 116.1(13) .
C4 C3 F2 119.1(13) .
C4 C3 C2 119.2(12) .
F2 C3 C2 121.6(15) .
C9 C10 C11 119.2(13) .
C9 C10 H10 120.4 .
C11 C10 H10 120.4 .
C13 C8 C9 120.9(11) .
C13 C8 N1 121.6(13) .
C9 C8 N1 117.4(12) .
C3 C4 F3 121.0(13) .
C3 C4 C5 121.7(13) .
F3 C4 C5 117.2(15) .
C30 C31 C32 121.8(13) .
C30 C31 H31 119.1 .
C32 C31 H31 119.1 .
F4 C5 C6 123.1(13) .
F4 C5 C4 122.4(14) .
C6 C5 C4 114.4(14) .
C32 C33 C23 118.9(15) .
C32 C33 H33 120.6 .
C23 C33 H33 120.6 .
C33 C32 C31 120.9(15) .
C33 C32 H32 119.6 .
C31 C32 H32 119.6 .

loop_
_geom_bond_atom_site_label_1
_geom_bond_atom_site_label_2
_geom_bond_distance
_geom_bond_site_symmetry_2
Au1 C7 1.984(15) .
Au1 C1 2.048(12) .
Au1 Au1 3.3575(14) 7_777
O1 C11 1.348(14) .
O1 C14 1.428(13) .
C15 C14 1.515(16) .
C15 C16 1.519(17) .
C15 H15A 0.9700 .
C15 H15B 0.9700 .
N2 C29 1.371(14) .
N2 C22 1.392(18) .
N2 C21 1.437(15) .
C24 C29 1.402(16) .
C24 C25 1.413(15) .
C24 C23 1.445(16) .
N1 C7 1.132(17) .
N1 C8 1.415(15) .
C12 C13 1.369(18) .
C12 C11 1.382(18) .
C12 H12 0.9300 .
C29 C28 1.393(17) .
C11 C10 1.397(18) .
C13 C8 1.356(19) .
C13 H13 0.9300 .
C21 C20 1.524(17) .
C21 H21A 0.9700 .
C21 H21B 0.9700 .
C23 C33 1.391(18) .
C23 C22 1.392(17) .
C14 H14A 0.9700 .
C14 H14B 0.9700 .
F2 C3 1.343(14) .
C22 C30 1.396(17) .
C16 C17 1.510(16) .
C16 H16A 0.9700 .
C16 H16B 0.9700 .
C9 C10 1.360(18) .
C9 C8 1.36(2) .
C9 H9 0.9300 .
C26 C25 1.363(18) .
C26 C27 1.38(2) .
C26 H26 0.9300 .
C25 H25 0.9300 .
C19 C20 1.499(17) .
C19 C18 1.533(17) .
C19 H19A 0.9700 .
C19 H19B 0.9700 .
C28 C27 1.389(18) .
C28 H28 0.9300 .
F3 C4 1.358(14) .
C6 C1 1.34(2) .
C6 F5 1.356(13) .
C6 C5 1.39(2) .
C1 C2 1.347(19) .
C27 H27 0.9300 .
C17 C18 1.530(17) .
C17 H17A 0.9700 .
C17 H17B 0.9700 .
C20 H20A 0.9700 .
C20 H20B 0.9700 .
C30 C31 1.38(3) .
C30 H30 0.9300 .
C18 H18A 0.9700 .
C18 H18B 0.9700 .
C2 F1 1.364(18) .
C2 C3 1.38(2) .
C3 C4 1.33(2) .
C10 H10 0.9300 .
C4 C5 1.388(19) .
C31 C32 1.39(3) .
C31 H31 0.9300 .
C5 F4 1.313(17) .
C33 C32 1.36(2) .
C33 H33 0.9300 .
C32 H32 0.9300 .

loop_
_geom_torsion_atom_site_label_1
_geom_torsion_atom_site_label_2
_geom_torsion_atom_site_label_3
_geom_torsion_atom_site_label_4
_geom_torsion
_geom_torsion_site_symmetry_1
C22 N2 C29 C28 175.9(12) .
C21 N2 C29 C28 -2(2) .
C22 N2 C29 C24 -1.8(13) .
C21 N2 C29 C24 -180.0(11) .
C25 C24 C29 N2 178.9(11) .
C23 C24 C29 N2 0.7(13) .
C25 C24 C29 C28 1.0(17) .
C23 C24 C29 C28 -177.3(11) .
C14 O1 C11 C12 -1(2) .
C14 O1 C11 C10 177.9(11) .
C13 C12 C11 O1 178.8(13) .
C13 C12 C11 C10 0(2) .
C11 C12 C13 C8 0(2) .
C8 N1 C7 Au1 -50(17) .
C1 Au1 C7 N1 22(17) .
Au1 Au1 C7 N1 140(9) 7_777
C29 N2 C21 C20 -88.3(15) .
C22 N2 C21 C20 93.9(15) .
C29 C24 C23 C33 177.3(14) .
C25 C24 C23 C33 -1(2) .
C29 C24 C23 C22 0.7(13) .
C25 C24 C23 C22 -177.2(13) .
C11 O1 C14 C15 -179.8(11) .
C16 C15 C14 O1 175.5(10) .
C33 C23 C22 N2 -179.0(11) .
C24 C23 C22 N2 -1.8(14) .
C33 C23 C22 C30 3.2(19) .
C24 C23 C22 C30 -179.7(12) .
C29 N2 C22 C23 2.3(14) .
C21 N2 C22 C23 -179.5(11) .
C29 N2 C22 C30 179.9(13) .
C21 N2 C22 C30 -2(2) .
C14 C15 C16 C17 -175.6(11) .
C27 C26 C25 C24 0(2) .
C29 C24 C25 C26 -0.5(17) .
C23 C24 C25 C26 177.1(13) .
N2 C29 C28 C27 -178.7(12) .
C24 C29 C28 C27 -1.2(18) .
F5 C6 C1 C2 -179.2(14) .
C5 C6 C1 C2 0(2) .
F5 C6 C1 Au1 -1(2) .
C5 C6 C1 Au1 178.6(12) .
C7 Au1 C1 C6 19(10) .
Au1 Au1 C1 C6 -98.1(13) 7_777
C7 Au1 C1 C2 -163(9) .
Au1 Au1 C1 C2 79.8(14) 7_777
C25 C26 C27 C28 -1(2) .
C29 C28 C27 C26 1(2) .
C15 C16 C17 C18 176.1(11) .
C18 C19 C20 C21 -176.0(11) .
N2 C21 C20 C19 -178.8(11) .
C23 C22 C30 C31 -3(2) .
N2 C22 C30 C31 179.6(14) .
C16 C17 C18 C19 75.0(14) .
C20 C19 C18 C17 -178.8(11) .
C6 C1 C2 F1 -178.0(15) .
Au1 C1 C2 F1 4(2) .
C6 C1 C2 C3 -3(2) .
Au1 C1 C2 C3 179.1(12) .
C1 C2 C3 C4 3(3) .
F1 C2 C3 C4 178.1(15) .
C1 C2 C3 F2 -175.8(15) .
F1 C2 C3 F2 0(2) .
C8 C9 C10 C11 3(2) .
O1 C11 C10 C9 179.4(14) .
C12 C11 C10 C9 -2(2) .
C12 C13 C8 C9 1(2) .
C12 C13 C8 N1 -175.5(14) .
C10 C9 C8 C13 -3(2) .
C10 C9 C8 N1 173.9(14) .
C7 N1 C8 C13 162(10) .
C7 N1 C8 C9 -15(11) .
F2 C3 C4 F3 -3(2) .
C2 C3 C4 F3 178.8(14) .
F2 C3 C4 C5 178.3(14) .
C2 C3 C4 C5 0(2) .
C22 C30 C31 C32 2(2) .
C1 C6 C5 F4 -179.8(15) .
F5 C6 C5 F4 0(2) .
C1 C6 C5 C4 2(2) .
F5 C6 C5 C4 -178.6(13) .
C3 C4 C5 F4 179.7(15) .
F3 C4 C5 F4 1(2) .
C3 C4 C5 C6 -2(2) .
F3 C4 C5 C6 179.1(13) .
C22 C23 C33 C32 -3(2) .
C24 C23 C33 C32 -178.8(14) .
C23 C33 C32 C31 2(2) .
C30 C31 C32 C33 -2(3) .
